data_7703373
loop_
_publ_author_name
'Smith, Danielle E.'
'Greenacre, Victoria K.'
'Hector, Andrew L.'
'Huang, Ruomeng'
'Levason, William'
'Reid, Gillian'
'Robinson, Fred'
'Thomas, Shibin'

_publ_section_title
;
 Thioether complexes of WSCl<sub>4</sub>, WOCl<sub>4</sub> and
 WSCl<sub>3</sub> and evaluation of thiochloride complexes as CVD
 precursors for WS<sub>2</sub> thin films.
;
_journal_issue 8
_journal_name_full 'Dalton transactions (Cambridge, England : 2003)'
_journal_page_first 2496
_journal_page_last 2504
_journal_paper_doi 10.1039/d0dt00068j
_journal_volume 49
_journal_year 2020
_chemical_formula_moiety 'C14 H14 Cl8 S4 W2'
_chemical_formula_sum 'C14 H14 Cl8 S4 W2'
_chemical_formula_weight 961.79
_chemical_properties_physical Moisture-sensitive
_space_group_crystal_system monoclinic
_space_group_IT_number 14
_space_group_name_Hall '-P 2yn'
_space_group_name_H-M_alt 'P 1 21/n 1'
_atom_sites_solution_hydrogens geom
_atom_sites_solution_primary dual
_audit_creation_date 2019-07-01
_audit_creation_method
;
Olex2 1.2
(compiled 2018.05.29 svn.r3508 for OlexSys, GUI svn.r5506)
;
_audit_update_record
;
2019-08-28 deposited with the CCDC.	2020-01-28 downloaded from the CCDC.
;
_cell_angle_alpha 90
_cell_angle_beta 96.368(2)
_cell_angle_gamma 90
_cell_formula_units_Z 4
_cell_length_a 10.5790(2)
_cell_length_b 13.9272(3)
_cell_length_c 17.2182(4)
_cell_measurement_reflns_used 7424
_cell_measurement_temperature 100.00(10)
_cell_measurement_theta_max 31.1850
_cell_measurement_theta_min 3.4920
_cell_volume 2521.21(9)
_computing_cell_refinement 'CrysAlisPro 1.171.39.46 (Rigaku OD, 2018)'
_computing_data_collection 'CrysAlisPro 1.171.39.46 (Rigaku OD, 2018)'
_computing_data_reduction 'CrysAlisPro 1.171.39.46 (Rigaku OD, 2018)'
_computing_molecular_graphics 'Olex2 (Dolomanov et al., 2009)'
_computing_publication_material 'Olex2 (Dolomanov et al., 2009)'
_computing_structure_refinement 'ShelXL (Sheldrick, 2015)'
_computing_structure_solution 'ShelXT (Sheldrick, 2015)'
_diffrn_ambient_environment N~2~
_diffrn_ambient_temperature 100.00(10)
_diffrn_detector 'CCD plate'
_diffrn_measured_fraction_theta_full 0.983
_diffrn_measured_fraction_theta_max 0.828
_diffrn_measurement_details
;
List of Runs (angles in degrees, time in seconds):

  # Type    Start    End  Width  t~exp~   \w     \q     \k     \f   Frames
#--------------------------------------------------------------------------
  1  \w   -101.00  18.00   1.00   12.04    --  -12.10 -60.00 -60.00  119
  2  \w    -36.00  60.00   1.00   12.04    --  -12.10  38.00 -90.00   96
  3  \w   -100.00   7.00   1.00   12.04    --  -12.10 -60.00 120.00  107
;
_diffrn_measurement_device 'four-circle diffractometer'
_diffrn_measurement_device_type 'XtaLAB AFC12 (RCD3): Kappa single'
_diffrn_measurement_method '\w scans'
_diffrn_orient_matrix_type 'CrysAlisPro convention (1999,Acta A55,543-557)'
_diffrn_orient_matrix_UB_11 0.0113027000
_diffrn_orient_matrix_UB_12 -0.0097979000
_diffrn_orient_matrix_UB_13 0.0405867000
_diffrn_orient_matrix_UB_21 0.0305686000
_diffrn_orient_matrix_UB_22 0.0451204000
_diffrn_orient_matrix_UB_23 0.0061471000
_diffrn_orient_matrix_UB_31 -0.0590741000
_diffrn_orient_matrix_UB_32 0.0214960000
_diffrn_orient_matrix_UB_33 0.0057143000
_diffrn_radiation_monochromator mirror
_diffrn_radiation_probe x-ray
_diffrn_radiation_type MoK\a
_diffrn_radiation_wavelength 0.71073
_diffrn_reflns_av_R_equivalents 0.0698
_diffrn_reflns_av_unetI/netI 0.0902
_diffrn_reflns_Laue_measured_fraction_full 0.983
_diffrn_reflns_Laue_measured_fraction_max 0.828
_diffrn_reflns_limit_h_max 15
_diffrn_reflns_limit_h_min -15
_diffrn_reflns_limit_k_max 18
_diffrn_reflns_limit_k_min -20
_diffrn_reflns_limit_l_max 22
_diffrn_reflns_limit_l_min -24
_diffrn_reflns_number 17788
_diffrn_reflns_point_group_measured_fraction_full 0.983
_diffrn_reflns_point_group_measured_fraction_max 0.828
_diffrn_reflns_theta_full 25.242
_diffrn_reflns_theta_max 31.262
_diffrn_reflns_theta_min 2.925
_diffrn_source 'Rotating-anode X-ray tube'
_diffrn_source_type 'Rigaku (Mo) X-ray Source'
_exptl_absorpt_coefficient_mu 10.300
_exptl_absorpt_correction_T_max 1.00000
_exptl_absorpt_correction_T_min 0.01974
_exptl_absorpt_correction_type multi-scan
_exptl_absorpt_process_details
;
CrysAlisPro 1.171.39.46 (Rigaku Oxford Diffraction, 2018)
Empirical absorption correction using spherical harmonics,
 implemented in SCALE3 ABSPACK scaling algorithm.
;
_exptl_crystal_colour 'clear dark red'
_exptl_crystal_colour_lustre clear
_exptl_crystal_colour_modifier dark
_exptl_crystal_colour_primary red
_exptl_crystal_density_diffrn 2.534
_exptl_crystal_description plate
_exptl_crystal_F_000 1784
_exptl_crystal_preparation 'Vapour Diffusion from DCM and Hexane'
_exptl_crystal_recrystallization_method 'Vapour Difrfusion from DCM and Hexane'
_exptl_crystal_size_max 0.5
_exptl_crystal_size_mid 0.2
_exptl_crystal_size_min 0.1
_refine_diff_density_max 2.153
_refine_diff_density_min -2.693
_refine_diff_density_rms 0.308
_refine_ls_extinction_method none
_refine_ls_goodness_of_fit_ref 0.968
_refine_ls_hydrogen_treatment constr
_refine_ls_matrix_type full
_refine_ls_number_parameters 253
_refine_ls_number_reflns 6811
_refine_ls_number_restraints 0
_refine_ls_restrained_S_all 0.968
_refine_ls_R_factor_all 0.0625
_refine_ls_R_factor_gt 0.0420
_refine_ls_shift/su_max 0.001
_refine_ls_shift/su_mean 0.000
_refine_ls_structure_factor_coef Fsqd
_refine_ls_weighting_details 'w=1/[\s^2^(Fo^2^)+(0.0191P)^2^] where P=(Fo^2^+2Fc^2^)/3'
_refine_ls_weighting_scheme calc
_refine_ls_wR_factor_gt 0.0711
_refine_ls_wR_factor_ref 0.0816
_reflns_Friedel_coverage 0.000
_reflns_number_gt 5333
_reflns_number_total 6811
_reflns_threshold_expression 'I > 2\s(I)'
_cod_data_source_file d0dt00068j2.cif
_cod_data_source_block (wscl4)2phs(ch2)2sph)
_cod_depositor_comments 'Adding full bibliography for 7703371--7703377.cif.'
_cod_database_code 7703373
_shelx_shelxl_version_number 2018/3
_chemical_oxdiff_formula W2S4Cl8C8H14
_chemical_oxdiff_usercomment 'Red Plate'
_shelx_space_group_comment
;
The symmetry employed for this shelxl refinement is uniquely defined
by the following loop, which should always be used as a source of
symmetry information in preference to the above space-group names.
They are only intended as comments.
;
_reflns_odcompleteness_completeness 94.13
_reflns_odcompleteness_iscentric 1
_reflns_odcompleteness_theta 28.64
_olex2_refinement_description
;
1. Fixed Uiso
 At 1.2 times of:
  All C(H) groups, All C(H,H) groups
2.a Secondary CH2 refined with riding coordinates:
 C8(H8A,H8B), C7(H7A,H7B)
2.b Aromatic/amide H refined with riding coordinates:
 C5(H5), C1(H1), C4(H4), C14(H14), C3(H3), C10(H10), C13(H13), C11(H11),
 C2(H2), C12(H12)
;
_olex2_submission_special_instructions 'No special instructions were received'
_oxdiff_exptl_absorpt_empirical_details
;
Empirical correction (ABSPACK) includes:
- Absorption correction using spherical harmonics
- Frame scaling
;
_oxdiff_exptl_absorpt_empirical_full_max 4.946
_oxdiff_exptl_absorpt_empirical_full_min 0.355

loop_
_space_group_symop_operation_xyz
'x, y, z'
'-x+1/2, y+1/2, -z+1/2'
'-x, -y, -z'
'x-1/2, -y-1/2, z-1/2'

loop_
_atom_site_label
_atom_site_type_symbol
_atom_site_fract_x
_atom_site_fract_y
_atom_site_fract_z
_atom_site_U_iso_or_equiv
_atom_site_adp_type
_atom_site_occupancy
_atom_site_site_symmetry_order
_atom_site_calc_flag
_atom_site_refinement_flags_posn
W2 W 0.74439(2) 0.72548(2) 0.47774(2) 0.01153(7) Uani 1 1 d .
W1 W -0.01076(2) 0.49484(2) 0.25901(2) 0.01132(7) Uani 1 1 d .
Cl6 Cl 0.73154(15) 0.71606(14) 0.34269(9) 0.0187(4) Uani 1 1 d .
Cl2 Cl 0.05990(15) 0.49411(13) 0.13834(9) 0.0177(4) Uani 1 1 d .
Cl7 Cl 0.71557(15) 0.88978(13) 0.46492(9) 0.0178(4) Uani 1 1 d .
Cl4 Cl -0.00667(15) 0.50357(13) 0.39390(9) 0.0184(4) Uani 1 1 d .
Cl8 Cl 0.67927(15) 0.73878(13) 0.59971(9) 0.0181(4) Uani 1 1 d .
Cl5 Cl 0.70344(15) 0.56236(12) 0.48074(10) 0.0175(3) Uani 1 1 d .
Cl1 Cl 0.04041(15) 0.33369(13) 0.27274(9) 0.0181(4) Uani 1 1 d .
S3 S 0.47793(14) 0.73872(13) 0.42685(9) 0.0121(3) Uani 1 1 d .
S2 S 0.25435(15) 0.50037(12) 0.31401(9) 0.0122(3) Uani 1 1 d .
Cl3 Cl 0.01084(14) 0.65945(13) 0.25794(9) 0.0177(4) Uani 1 1 d .
S4 S 0.94293(16) 0.71737(14) 0.50507(11) 0.0204(4) Uani 1 1 d .
S1 S -0.20780(16) 0.48411(15) 0.22747(10) 0.0213(4) Uani 1 1 d .
C5 C 0.3741(6) 0.5661(5) 0.1873(4) 0.0171(15) Uani 1 1 d .
H5 H 0.346112 0.627522 0.197818 0.020 Uiso 1 1 calc R
C8 C 0.4313(6) 0.6210(5) 0.3879(4) 0.0150(14) Uani 1 1 d .
H8A H 0.485601 0.603397 0.348278 0.018 Uiso 1 1 calc R
H8B H 0.443438 0.573823 0.429462 0.018 Uiso 1 1 calc R
C7 C 0.2932(6) 0.6192(5) 0.3522(4) 0.0142(14) Uani 1 1 d .
H7A H 0.280218 0.666178 0.310469 0.017 Uiso 1 1 calc R
H7B H 0.238087 0.635606 0.391639 0.017 Uiso 1 1 calc R
C1 C 0.3891(7) 0.3980(6) 0.2190(4) 0.0250(17) Uani 1 1 d .
H1 H 0.372768 0.346907 0.251211 0.030 Uiso 1 1 calc R
C4 C 0.4421(6) 0.5507(5) 0.1246(4) 0.0179(16) Uani 1 1 d .
H4 H 0.461397 0.602125 0.093597 0.021 Uiso 1 1 calc R
C14 C 0.3772(6) 0.6800(5) 0.5619(4) 0.0193(16) Uani 1 1 d .
H14 H 0.424755 0.623953 0.560413 0.023 Uiso 1 1 calc R
C6 C 0.3475(6) 0.4891(5) 0.2349(3) 0.0115(14) Uani 1 1 d .
C3 C 0.4815(6) 0.4598(5) 0.1078(4) 0.0175(15) Uani 1 1 d .
H3 H 0.525835 0.449748 0.064756 0.021 Uiso 1 1 calc R
C10 C 0.3148(6) 0.8350(5) 0.5093(4) 0.0167(15) Uani 1 1 d .
H10 H 0.319387 0.882238 0.471546 0.020 Uiso 1 1 calc R
C9 C 0.3816(6) 0.7501(5) 0.5046(4) 0.0135(14) Uani 1 1 d .
C13 C 0.3009(7) 0.6949(6) 0.6210(4) 0.0257(18) Uani 1 1 d .
H13 H 0.295570 0.647756 0.658680 0.031 Uiso 1 1 calc R
C11 C 0.2401(6) 0.8501(6) 0.5706(4) 0.0220(16) Uani 1 1 d .
H11 H 0.196530 0.907599 0.574319 0.026 Uiso 1 1 calc R
C2 C 0.4554(7) 0.3828(6) 0.1548(4) 0.0254(17) Uani 1 1 d .
H2 H 0.482270 0.321308 0.143406 0.031 Uiso 1 1 calc R
C12 C 0.2322(6) 0.7794(6) 0.6248(4) 0.0230(17) Uani 1 1 d .
H12 H 0.180485 0.787883 0.664508 0.028 Uiso 1 1 calc R

loop_
_atom_site_aniso_label
_atom_site_aniso_U_11
_atom_site_aniso_U_22
_atom_site_aniso_U_33
_atom_site_aniso_U_23
_atom_site_aniso_U_13
_atom_site_aniso_U_12
W2 0.00967(12) 0.01182(15) 0.01285(14) 0.00054(10) 0.00015(10) -0.00043(11)
W1 0.00967(12) 0.01209(15) 0.01206(14) -0.00001(10) 0.00059(10) -0.00077(11)
Cl6 0.0155(7) 0.0263(10) 0.0148(8) 0.0014(7) 0.0045(7) 0.0037(7)
Cl2 0.0179(8) 0.0222(10) 0.0130(8) -0.0014(7) 0.0016(7) -0.0018(7)
Cl7 0.0163(7) 0.0133(9) 0.0229(9) 0.0027(7) -0.0015(7) -0.0010(7)
Cl4 0.0169(8) 0.0261(10) 0.0130(8) -0.0006(7) 0.0046(7) 0.0024(7)
Cl8 0.0206(8) 0.0196(10) 0.0139(8) -0.0007(7) 0.0010(7) -0.0013(7)
Cl5 0.0153(7) 0.0130(9) 0.0236(8) -0.0011(7) -0.0001(7) -0.0005(7)
Cl1 0.0183(8) 0.0123(9) 0.0227(9) -0.0005(7) -0.0023(7) -0.0010(7)
S3 0.0111(7) 0.0140(9) 0.0116(8) -0.0025(6) 0.0031(6) -0.0001(7)
S2 0.0122(7) 0.0135(9) 0.0112(8) -0.0016(7) 0.0022(6) -0.0012(7)
Cl3 0.0146(7) 0.0136(9) 0.0246(9) 0.0000(7) 0.0009(7) 0.0005(7)
S4 0.0130(8) 0.0213(11) 0.0261(9) 0.0005(8) -0.0016(7) 0.0012(8)
S1 0.0121(8) 0.0280(12) 0.0228(9) 0.0064(8) -0.0029(7) -0.0029(8)
C5 0.015(3) 0.013(4) 0.022(4) 0.002(3) -0.002(3) 0.001(3)
C8 0.011(3) 0.016(4) 0.017(3) -0.007(3) -0.001(3) -0.002(3)
C7 0.019(3) 0.013(4) 0.010(3) 0.001(3) 0.001(3) -0.001(3)
C1 0.036(4) 0.018(4) 0.024(4) 0.011(3) 0.014(4) 0.007(4)
C4 0.015(3) 0.024(4) 0.016(3) 0.013(3) 0.006(3) 0.000(3)
C14 0.018(3) 0.019(4) 0.022(4) 0.006(3) 0.004(3) -0.003(3)
C6 0.012(3) 0.018(4) 0.004(3) -0.002(3) 0.002(3) -0.002(3)
C3 0.016(3) 0.024(4) 0.015(3) 0.003(3) 0.010(3) 0.003(3)
C10 0.013(3) 0.017(4) 0.020(4) 0.002(3) 0.002(3) -0.003(3)
C9 0.015(3) 0.013(4) 0.013(3) -0.004(3) 0.001(3) -0.006(3)
C13 0.032(4) 0.034(5) 0.011(3) 0.001(3) 0.002(3) -0.010(4)
C11 0.016(3) 0.022(4) 0.027(4) -0.006(3) 0.000(3) 0.001(3)
C2 0.034(4) 0.015(4) 0.031(4) 0.001(3) 0.020(4) 0.007(3)
C12 0.018(3) 0.032(5) 0.019(4) -0.012(3) 0.004(3) -0.001(3)

loop_
_atom_type_symbol
_atom_type_description
_atom_type_scat_dispersion_real
_atom_type_scat_dispersion_imag
_atom_type_scat_source
C C 0.0033 0.0016 'International Tables Vol C Tables 4.2.6.8 and 6.1.1.4'
H H 0.0000 0.0000 'International Tables Vol C Tables 4.2.6.8 and 6.1.1.4'
Cl Cl 0.1484 0.1585 'International Tables Vol C Tables 4.2.6.8 and 6.1.1.4'
S S 0.1246 0.1234 'International Tables Vol C Tables 4.2.6.8 and 6.1.1.4'
W W -0.8490 6.8722 'International Tables Vol C Tables 4.2.6.8 and 6.1.1.4'

loop_
_geom_angle_atom_site_label_1
_geom_angle_atom_site_label_2
_geom_angle_atom_site_label_3
_geom_angle
Cl6 W2 S3 75.55(5)
Cl7 W2 Cl6 88.16(6)
Cl7 W2 S3 78.02(5)
Cl8 W2 Cl6 159.19(6)
Cl8 W2 Cl7 87.57(6)
Cl8 W2 Cl5 89.02(6)
Cl8 W2 S3 83.65(5)
Cl5 W2 Cl6 88.66(6)
Cl5 W2 Cl7 161.64(6)
Cl5 W2 S3 83.67(5)
S4 W2 Cl6 99.63(6)
S4 W2 Cl7 101.07(7)
S4 W2 Cl8 101.17(7)
S4 W2 Cl5 97.30(7)
S4 W2 S3 175.09(6)
Cl2 W1 Cl4 159.78(6)
Cl2 W1 Cl1 89.55(6)
Cl2 W1 S2 83.88(5)
Cl2 W1 Cl3 87.39(6)
Cl4 W1 S2 76.03(5)
Cl1 W1 Cl4 88.31(6)
Cl1 W1 S2 77.44(5)
Cl3 W1 Cl4 88.00(6)
Cl3 W1 Cl1 160.61(6)
Cl3 W1 S2 83.19(5)
S1 W1 Cl2 100.37(6)
S1 W1 Cl4 99.80(6)
S1 W1 Cl1 99.88(7)
S1 W1 S2 175.02(6)
S1 W1 Cl3 99.51(7)
C8 S3 W2 105.8(2)
C9 S3 W2 113.7(2)
C9 S3 C8 101.7(3)
C7 S2 W1 108.6(2)
C6 S2 W1 110.5(2)
C6 S2 C7 103.7(3)
C4 C5 H5 120.1
C4 C5 C6 119.8(7)
C6 C5 H5 120.1
S3 C8 H8A 109.2
S3 C8 H8B 109.2
H8A C8 H8B 107.9
C7 C8 S3 111.9(5)
C7 C8 H8A 109.2
C7 C8 H8B 109.2
S2 C7 H7A 109.8
S2 C7 H7B 109.8
C8 C7 S2 109.3(5)
C8 C7 H7A 109.8
C8 C7 H7B 109.8
H7A C7 H7B 108.3
C6 C1 H1 120.1
C6 C1 C2 119.8(7)
C2 C1 H1 120.1
C5 C4 H4 119.8
C3 C4 C5 120.4(6)
C3 C4 H4 119.8
C9 C14 H14 120.5
C13 C14 H14 120.5
C13 C14 C9 118.9(7)
C5 C6 S2 123.3(5)
C1 C6 S2 116.7(5)
C1 C6 C5 120.0(6)
C4 C3 H3 119.9
C4 C3 C2 120.2(6)
C2 C3 H3 119.9
C9 C10 H10 119.8
C9 C10 C11 120.4(6)
C11 C10 H10 119.8
C14 C9 S3 122.6(5)
C10 C9 S3 117.3(5)
C10 C9 C14 120.0(6)
C14 C13 H13 119.5
C14 C13 C12 120.9(7)
C12 C13 H13 119.5
C10 C11 H11 120.4
C12 C11 C10 119.2(7)
C12 C11 H11 120.4
C1 C2 C3 119.8(7)
C1 C2 H2 120.1
C3 C2 H2 120.1
C13 C12 H12 119.8
C11 C12 C13 120.5(6)
C11 C12 H12 119.8

loop_
_geom_bond_atom_site_label_1
_geom_bond_atom_site_label_2
_geom_bond_distance
W2 Cl6 2.3180(16)
W2 Cl7 2.3157(18)
W2 Cl8 2.2891(16)
W2 Cl5 2.3143(18)
W2 S3 2.8635(16)
W2 S4 2.1039(17)
W1 Cl2 2.2849(16)
W1 Cl4 2.3213(16)
W1 Cl1 2.3148(18)
W1 S2 2.8600(16)
W1 Cl3 2.3041(18)
W1 S1 2.1003(17)
S3 C8 1.819(7)
S3 C9 1.777(6)
S2 C7 1.812(7)
S2 C6 1.775(6)
C5 H5 0.9300
C5 C4 1.377(9)
C5 C6 1.397(9)
C8 H8A 0.9700
C8 H8B 0.9700
C8 C7 1.521(8)
C7 H7A 0.9700
C7 H7B 0.9700
C1 H1 0.9300
C1 C6 1.381(9)
C1 C2 1.389(9)
C4 H4 0.9300
C4 C3 1.374(10)
C14 H14 0.9300
C14 C9 1.393(9)
C14 C13 1.383(9)
C3 H3 0.9300
C3 C2 1.390(10)
C10 H10 0.9300
C10 C9 1.385(9)
C10 C11 1.403(9)
C13 H13 0.9300
C13 C12 1.388(11)
C11 H11 0.9300
C11 C12 1.365(10)
C2 H2 0.9300
C12 H12 0.9300
